data_4344802
loop_
_publ_author_name
'Plundrich, Gudrun T.'
'Wadepohl, Hubert'
'Gade, Lutz H.'

_publ_section_title
;
 Synthesis and Reactivity of Group 4 Metal Benzyl Complexes Supported by
 Carbazolide-Based PNP Pincer Ligands.
;
_journal_issue 1
_journal_name_full 'Inorganic chemistry'
_journal_page_first 353
_journal_paper_doi 10.1021/acs.inorgchem.5b02498
_journal_volume 55
_journal_year 2015
_chemical_formula_moiety 'C49 H54 Cl2 N P3 Zr'
_chemical_formula_sum 'C49 H54 Cl2 N P3 Zr'
_chemical_formula_weight 911.96
_space_group_crystal_system triclinic
_space_group_IT_number 2
_space_group_name_Hall '-P 1'
_space_group_name_H-M_alt 'P -1'
_symmetry_cell_setting triclinic
_symmetry_Int_Tables_number 2
_symmetry_space_group_name_Hall '-P 1'
_symmetry_space_group_name_H-M 'P -1'
_atom_sites_solution_hydrogens mixed
_atom_sites_solution_primary iterative
_atom_sites_solution_secondary difmap
_audit_block_code ga_gp28
_audit_creation_date
;
'Thu Mar 12 15:15:47 2015'
;
_audit_creation_method
;
Olex2 1.2
(compiled 2015.01.26 svn.r3151 for OlexSys, GUI svn.r4998)
;
_audit_update_record '12.03.2015 16:35:53 CET UTC+01:00  encif 1.29'
_cell_angle_alpha 66.3864(12)
_cell_angle_beta 85.4794(11)
_cell_angle_gamma 75.2037(11)
_cell_formula_units_Z 2
_cell_length_a 12.87889(17)
_cell_length_b 14.18501(18)
_cell_length_c 16.2618(2)
_cell_measurement_reflns_used 41185
_cell_measurement_temperature 120(1)
_cell_measurement_theta_max 32.5400
_cell_measurement_theta_min 3.6820
_cell_volume 2630.88(6)
_computing_cell_refinement
;
CrysAlisPro, Agilent Technologies,
Version 1.171.37.35g (release 09-12-2014 CrysAlis171 .NET)
(compiled Dec  9 2014,15:38:47)
;
_computing_data_collection
;
CrysAlisPro, Agilent Technologies,
Version 1.171.37.35g (release 09-12-2014 CrysAlis171 .NET)
(compiled Dec  9 2014,15:38:47)
;
_computing_data_reduction
;
CrysAlisPro, Agilent Technologies,
Version 1.171.37.35g (release 09-12-2014 CrysAlis171 .NET)
(compiled Dec  9 2014,15:38:47)
;
_computing_molecular_graphics 'Olex2 (Dolomanov et al., 2009)'
_computing_publication_material 'encif (Wadepohl, 2009-14); encifer 1.5 (CCDC, 2014)'
_computing_structure_refinement 'ShelXL (Sheldrick, 2008)'
_computing_structure_solution 'SUPERFLIP (Palatinus, 2007-2009)'
_diffrn_ambient_environment 'perfluoro polyether oil / N~2~'
_diffrn_ambient_temperature 120(1)
_diffrn_detector 'CCD plate'
_diffrn_detector_area_resol_mean 7.9621
_diffrn_detector_type Eos
_diffrn_measured_fraction_theta_full 0.998
_diffrn_measured_fraction_theta_max 0.928
_diffrn_measurement_details
;
  1 omega  -38.00  -12.00   0.5000   20.0000
omega____ theta____ kappa____ phi______ frames
    -       26.7881  -77.0000  -90.0000 52

  2 omega    2.00   39.00   0.5000   20.0000
omega____ theta____ kappa____ phi______ frames
    -       26.7881   38.0000 -150.0000 74

  3 omega   18.00   57.00   0.5000   20.0000
omega____ theta____ kappa____ phi______ frames
    -       26.7881  -77.0000  -90.0000 78

  4 omega  -44.00   59.00   0.5000   20.0000
omega____ theta____ kappa____ phi______ frames
    -       26.7881  -80.0000   81.5787 206

  5 omega  -44.00   59.00   0.5000   20.0000
omega____ theta____ kappa____ phi______ frames
    -       26.7881  -80.0000    1.6379 206

  6 omega   -8.00   19.00   0.5000   20.0000
omega____ theta____ kappa____ phi______ frames
    -       26.7881  -57.0000    0.0000 54

  7 omega   10.00   83.00   0.5000   20.0000
omega____ theta____ kappa____ phi______ frames
    -       26.7881   57.0000  -60.0000 146

  8 omega    2.00   59.00   0.5000   20.0000
omega____ theta____ kappa____ phi______ frames
    -       26.7881   38.0000   60.0000 114

  9 omega   68.00   99.00   0.5000   20.0000
omega____ theta____ kappa____ phi______ frames
    -       26.7881   38.0000   60.0000 62

 10 omega   -2.00   24.00   0.5000   20.0000
omega____ theta____ kappa____ phi______ frames
    -       26.7881   77.0000  -90.0000 52

 11 omega   -2.00   71.00   0.5000   20.0000
omega____ theta____ kappa____ phi______ frames
    -       26.7881   77.0000   90.0000 146

 12 omega   -1.00   97.00   0.5000   20.0000
omega____ theta____ kappa____ phi______ frames
    -       26.7881   77.0000 -180.0000 196

 13 omega   -3.00   38.00   0.5000   20.0000
omega____ theta____ kappa____ phi______ frames
    -       26.7881   77.0000    0.0000 82

 14 omega   32.00   59.00   0.5000   20.0000
omega____ theta____ kappa____ phi______ frames
    -       28.0000  -78.0000  -61.9149 54

 15 omega  -41.00    5.00   0.5000   20.0000
omega____ theta____ kappa____ phi______ frames
    -       28.0000  -78.0000  -61.9149 92

 16 omega  -43.00   59.00   0.5000   20.0000
omega____ theta____ kappa____ phi______ frames
    -       28.0000  -79.0000  149.0775 204

 17 omega   34.00   59.00   0.5000   20.0000
omega____ theta____ kappa____ phi______ frames
    -       28.0000  -78.0000  103.1456 50

 18 omega  -42.00   59.00   0.5000   20.0000
omega____ theta____ kappa____ phi______ frames
    -       28.0000  -78.0000 -139.4439 202

 19 omega  -42.00   48.00   0.5000   20.0000
omega____ theta____ kappa____ phi______ frames
    -       26.7881  -57.0000 -150.0000 180

 20 omega   -3.00   97.00   0.5000   20.0000
omega____ theta____ kappa____ phi______ frames
    -       26.7881   77.0000  -60.0000 200

 21 omega  -43.00   57.00   0.5000   20.0000
omega____ theta____ kappa____ phi______ frames
    -       26.7881  -77.0000   30.0000 200

 22 omega    6.00   96.00   0.5000   20.0000
omega____ theta____ kappa____ phi______ frames
    -       26.7881   57.0000   90.0000 180

 23 omega  -42.00   48.00   0.5000   20.0000
omega____ theta____ kappa____ phi______ frames
    -       26.7881  -57.0000  150.0000 180

 24 omega  -42.00   48.00   0.5000   20.0000
omega____ theta____ kappa____ phi______ frames
    -       26.7881  -57.0000  -60.0000 180

 25 omega    6.00   96.00   0.5000   20.0000
omega____ theta____ kappa____ phi______ frames
    -       26.7881   57.0000 -120.0000 180

 26 omega    6.00   31.00   0.5000   20.0000
omega____ theta____ kappa____ phi______ frames
    -       26.7881   57.0000   60.0000 50

 27 omega   -3.00   97.00   0.5000   20.0000
omega____ theta____ kappa____ phi______ frames
    -       26.7881   77.0000  150.0000 200

;
_diffrn_measurement_device 'four-circle diffractometer'
_diffrn_measurement_device_type 'Agilent SuperNova, Dual, Cu at zero, Eos'
_diffrn_measurement_method '\w scans'
_diffrn_measurement_specimen_support 'polyimid foil'
_diffrn_orient_matrix_UB_11 0.0560839000
_diffrn_orient_matrix_UB_12 -0.0062409000
_diffrn_orient_matrix_UB_13 0.0037040000
_diffrn_orient_matrix_UB_21 -0.0058764000
_diffrn_orient_matrix_UB_22 -0.0036825000
_diffrn_orient_matrix_UB_23 0.0448463000
_diffrn_orient_matrix_UB_31 0.0081970000
_diffrn_orient_matrix_UB_32 -0.0558205000
_diffrn_orient_matrix_UB_33 0.0155814000
_diffrn_radiation_monochromator mirror
_diffrn_radiation_probe x-ray
_diffrn_radiation_type 'Mo K\a'
_diffrn_radiation_wavelength 0.71073
_diffrn_reflns_av_R_equivalents 0.0461
_diffrn_reflns_av_unetI/netI 0.0339
_diffrn_reflns_laue_measured_fraction_full 0.998
_diffrn_reflns_laue_measured_fraction_max 0.928
_diffrn_reflns_limit_h_max 19
_diffrn_reflns_limit_h_min -19
_diffrn_reflns_limit_k_max 21
_diffrn_reflns_limit_k_min -21
_diffrn_reflns_limit_l_max 24
_diffrn_reflns_limit_l_min -24
_diffrn_reflns_number 121150
_diffrn_reflns_point_group_measured_fraction_full 0.998
_diffrn_reflns_point_group_measured_fraction_max 0.928
_diffrn_reflns_theta_full 25.242
_diffrn_reflns_theta_max 32.882
_diffrn_reflns_theta_min 3.233
_diffrn_source 'microfocus X-Ray tube'
_exptl_absorpt_coefficient_mu 0.431
_exptl_absorpt_correction_T_max 0.956
_exptl_absorpt_correction_T_min 0.927
_exptl_absorpt_correction_type gaussian
_exptl_absorpt_process_details
;
CrysAlisPro, Agilent Technologies,
Version 1.171.37.35g (release 09-12-2014 CrysAlis171 .NET)
(compiled Dec  9 2014,15:38:47)
Numerical absorption correction based on gaussian integration over
            a multifaceted crystal model
Empirical absorption correction using spherical harmonics,
 implemented in SCALE3 ABSPACK scaling algorithm.
;
_exptl_crystal_colour red
_exptl_crystal_colour_primary red
_exptl_crystal_density_diffrn 1.151
_exptl_crystal_description irregular
_exptl_crystal_F_000 948
_exptl_crystal_size_max 0.228
_exptl_crystal_size_mid 0.168
_exptl_crystal_size_min 0.132
_refine_diff_density_max 1.437
_refine_diff_density_min -0.882
_refine_diff_density_rms 0.076
_refine_ls_extinction_method none
_refine_ls_goodness_of_fit_ref 1.027
_refine_ls_hydrogen_treatment mixed
_refine_ls_matrix_type full
_refine_ls_number_parameters 517
_refine_ls_number_reflns 18230
_refine_ls_number_restraints 0
_refine_ls_restrained_S_all 1.027
_refine_ls_R_factor_all 0.0513
_refine_ls_R_factor_gt 0.0408
_refine_ls_shift/su_max 0.002
_refine_ls_shift/su_mean 0.000
_refine_ls_structure_factor_coef Fsqd
_refine_ls_weighting_details 'w=1/[\s^2^(Fo^2^)+(0.0493P)^2^+1.5817P] where P=(Fo^2^+2Fc^2^)/3'
_refine_ls_weighting_scheme calc
_refine_ls_wR_factor_gt 0.1026
_refine_ls_wR_factor_ref 0.1079
_reflns_Friedel_coverage 0.000
_reflns_number_gt 15246
_reflns_number_total 18230
_reflns_threshold_expression 'I > 2\s(I)'
_cod_data_source_file ic5b02498_si_002.cif
_cod_data_source_block ga_gp28_sq
_cod_database_code 4344802
_audit_block_refno 2373
_audit_block_usercomment 'gp750, irregular, red'
_chemical_oxdiff_formula 'C50 H57 Cl2 N P4 Zr'
_chemical_oxdiff_usercomment 'gp750, irregular, red'
_shelx_space_group_comment
;
The symmetry employed for this shelxl refinement is uniquely defined
by the following loop, which should always be used as a source of
symmetry information in preference to the above space-group names.
They are only intended as comments.
;
_shelx_estimated_absorpt_t_max 0.958
_shelx_estimated_absorpt_t_min 0.958
_reflns_odcompleteness_completeness 99.80
_reflns_odcompleteness_iscentric 1
_reflns_odcompleteness_theta 26.32
_shelxl_version_number 2014/7
_olex2_refinement_description
;
1. Fixed Uiso
 At 1.2 times of:
  All C(H) groups, All C(H,H) groups
 At 1.5 times of:
  All C(H,H,H) groups
2.a Secondary CH2 refined with riding coordinates:
 C14(H14A,H14B)
2.b Aromatic/amide H refined with riding coordinates:
 C4(H4), C6(H6), C9(H9), C11(H11), C25(H25), C26(H26), C27(H27), C28(H28),
 C29(H29), C31(H31), C32(H32), C33(H33), C34(H34), C35(H35), C37(H37), C38(H38),
  C39(H39), C40(H40), C41(H41), C43(H43), C44(H44), C45(H45), C46(H46), C47(H47)
2.c Idealised Me refined as rotating group:
 C17(H17A,H17B,H17C), C18(H18A,H18B,H18C), C19(H19A,H19B,H19C), C21(H21A,H21B,
 H21C), C22(H22A,H22B,H22C), C23(H23A,H23B,H23C), C48(H48A,H48B,H48C), C49(H49A,
 H49B,H49C), C50(H50A,H50B,H50C)
;
_olex2_submission_special_instructions 'No special instructions were received'
_cell_oxdiff_length_a 12.87889(17)
_cell_oxdiff_length_b 14.18501(18)
_cell_oxdiff_length_c 16.2618(2)
_cell_oxdiff_angle_alpha 66.3864(12)
_cell_oxdiff_angle_beta 85.4794(11)
_cell_oxdiff_angle_gamma 75.2037(11)
_cell_oxdiff_volume 2630.88(6)
_cell_oxdiff_measurement_reflns_used 41185
_platon_squeeze_void_probe_radius 1.20

loop_
_symmetry_equiv_pos_as_xyz
'x, y, z'
'-x, -y, -z'

loop_
_atom_site_label
_atom_site_type_symbol
_atom_site_fract_x
_atom_site_fract_y
_atom_site_fract_z
_atom_site_U_iso_or_equiv
_atom_site_adp_type
_atom_site_occupancy
_atom_site_site_symmetry_order
_atom_site_calc_flag
_atom_site_refinement_flags_posn
Zr Zr 0.70932(2) 0.10323(2) 0.32166(2) 0.01879(4) Uani 1 1 d .
Cl1 Cl 0.88823(3) 0.12729(4) 0.33040(3) 0.03058(9) Uani 1 1 d .
Cl2 Cl 0.59759(4) 0.20621(4) 0.40314(3) 0.03351(10) Uani 1 1 d .
P1 P 0.65294(3) 0.30263(3) 0.18159(3) 0.02031(8) Uani 1 1 d .
P2 P 0.79077(3) 0.01414(3) 0.20608(3) 0.02019(8) Uani 1 1 d .
P3 P 0.75761(4) -0.03333(4) 0.49735(3) 0.03144(10) Uani 1 1 d .
N1 N 0.56602(10) 0.10671(10) 0.25763(9) 0.0190(2) Uani 1 1 d .
C2 C 0.55550(11) 0.00428(11) 0.27809(10) 0.0183(3) Uani 1 1 d .
C3 C 0.64061(12) -0.08598(12) 0.31144(10) 0.0197(3) Uani 1 1 d .
C4 C 0.61525(12) -0.18318(12) 0.33488(11) 0.0224(3) Uani 1 1 d .
H4 H 0.6701 -0.2466 0.3601 0.027 Uiso 1 1 calc R
C5 C 0.51080(13) -0.19061(12) 0.32237(11) 0.0221(3) Uani 1 1 d .
C6 C 0.42994(12) -0.09757(12) 0.28285(10) 0.0211(3) Uani 1 1 d .
H6 H 0.3603 -0.1016 0.2716 0.025 Uiso 1 1 calc R
C7 C 0.45216(11) 0.00155(12) 0.25988(10) 0.0185(3) Uani 1 1 d .
C8 C 0.39297(11) 0.11219(11) 0.22096(10) 0.0186(3) Uani 1 1 d .
C9 C 0.28673(12) 0.16286(12) 0.19096(10) 0.0212(3) Uani 1 1 d .
H9 H 0.2378 0.1222 0.1923 0.025 Uiso 1 1 calc R
C10 C 0.25225(12) 0.27342(12) 0.15888(11) 0.0222(3) Uani 1 1 d .
C11 C 0.32802(12) 0.33079(12) 0.15559(11) 0.0222(3) Uani 1 1 d .
H11 H 0.3054 0.4061 0.1314 0.027 Uiso 1 1 calc R
C12 C 0.43469(12) 0.28324(12) 0.18589(10) 0.0201(3) Uani 1 1 d .
C13 C 0.46653(11) 0.17244(12) 0.22024(10) 0.0186(3) Uani 1 1 d .
C14 C 0.50669(12) 0.35262(12) 0.18519(11) 0.0230(3) Uani 1 1 d .
H14A H 0.4918 0.3687 0.2395 0.028 Uiso 1 1 calc R
H14B H 0.4849 0.4207 0.1326 0.028 Uiso 1 1 calc R
C15 C 0.74776(12) -0.06654(12) 0.31461(11) 0.0210(3) Uani 1 1 d .
H15 H 0.8007(17) -0.1302(16) 0.3485(14) 0.025 Uiso 1 1 d R
C16 C 0.48544(14) -0.29891(13) 0.34794(12) 0.0266(3) Uani 1 1 d .
C17 C 0.57677(19) -0.39206(15) 0.40084(17) 0.0458(5) Uani 1 1 d .
H17A H 0.6413 -0.3915 0.3646 0.069 Uiso 1 1 calc GR
H17B H 0.5560 -0.4587 0.4156 0.069 Uiso 1 1 calc GR
H17C H 0.5918 -0.3858 0.4564 0.069 Uiso 1 1 calc GR
C18 C 0.4623(2) -0.31114(17) 0.26296(15) 0.0425(5) Uani 1 1 d .
H18A H 0.4008 -0.2541 0.2301 0.064 Uiso 1 1 calc GR
H18B H 0.4458 -0.3800 0.2789 0.064 Uiso 1 1 calc GR
H18C H 0.5255 -0.3072 0.2251 0.064 Uiso 1 1 calc GR
C19 C 0.38617(18) -0.30642(16) 0.40744(15) 0.0398(4) Uani 1 1 d .
H19A H 0.4004 -0.2982 0.4622 0.060 Uiso 1 1 calc GR
H19B H 0.3707 -0.3757 0.4234 0.060 Uiso 1 1 calc GR
H19C H 0.3242 -0.2501 0.3745 0.060 Uiso 1 1 calc GR
C20 C 0.13273(13) 0.32839(13) 0.13554(13) 0.0293(4) Uani 1 1 d .
C21 C 0.08991(16) 0.29365(16) 0.06908(17) 0.0435(5) Uani 1 1 d .
H21A H 0.1276 0.3164 0.0124 0.065 Uiso 1 1 calc GR
H21B H 0.0128 0.3263 0.0579 0.065 Uiso 1 1 calc GR
H21C H 0.1021 0.2162 0.0946 0.065 Uiso 1 1 calc GR
C22 C 0.07010(16) 0.29707(19) 0.22241(17) 0.0502(6) Uani 1 1 d .
H22A H 0.0817 0.2197 0.2501 0.075 Uiso 1 1 calc GR
H22B H -0.0067 0.3299 0.2088 0.075 Uiso 1 1 calc GR
H22C H 0.0952 0.3215 0.2639 0.075 Uiso 1 1 calc GR
C23 C 0.11154(14) 0.44954(14) 0.09349(14) 0.0340(4) Uani 1 1 d .
H23A H 0.1371 0.4739 0.1349 0.051 Uiso 1 1 calc GR
H23B H 0.0343 0.4807 0.0816 0.051 Uiso 1 1 calc GR
H23C H 0.1497 0.4716 0.0370 0.051 Uiso 1 1 calc GR
C24 C 0.69670(13) 0.41580(14) 0.18069(12) 0.0259(3) Uani 1 1 d .
C25 C 0.74969(17) 0.40941(17) 0.25467(15) 0.0379(4) Uani 1 1 d .
H25 H 0.7657 0.3449 0.3065 0.046 Uiso 1 1 calc R
C26 C 0.7791(2) 0.49870(19) 0.25206(19) 0.0512(6) Uani 1 1 d .
H26 H 0.8167 0.4942 0.3020 0.061 Uiso 1 1 calc R
C27 C 0.7543(2) 0.59331(19) 0.17806(19) 0.0512(6) Uani 1 1 d .
H27 H 0.7732 0.6539 0.1778 0.061 Uiso 1 1 calc R
C28 C 0.70159(19) 0.60021(17) 0.10380(16) 0.0430(5) Uani 1 1 d .
H28 H 0.6843 0.6653 0.0527 0.052 Uiso 1 1 calc R
C29 C 0.67452(16) 0.51122(15) 0.10505(14) 0.0327(4) Uani 1 1 d .
H29 H 0.6404 0.5151 0.0537 0.039 Uiso 1 1 calc R
C30 C 0.68077(13) 0.31327(12) 0.06731(11) 0.0234(3) Uani 1 1 d .
C31 C 0.78795(15) 0.28170(15) 0.04623(13) 0.0302(3) Uani 1 1 d .
H31 H 0.8429 0.2552 0.0912 0.036 Uiso 1 1 calc R
C32 C 0.81417(18) 0.28896(17) -0.04009(14) 0.0386(4) Uani 1 1 d .
H32 H 0.8872 0.2682 -0.0543 0.046 Uiso 1 1 calc R
C33 C 0.7342(2) 0.32648(16) -0.10580(14) 0.0423(5) Uani 1 1 d .
H33 H 0.7524 0.3313 -0.1649 0.051 Uiso 1 1 calc R
C34 C 0.62806(19) 0.35686(15) -0.08527(13) 0.0381(4) Uani 1 1 d .
H34 H 0.5732 0.3820 -0.1301 0.046 Uiso 1 1 calc R
C35 C 0.60120(16) 0.35080(14) 0.00109(12) 0.0302(3) Uani 1 1 d .
H35 H 0.5282 0.3724 0.0147 0.036 Uiso 1 1 calc R
C36 C 0.93457(12) -0.03580(14) 0.20009(12) 0.0255(3) Uani 1 1 d .
C37 C 0.98192(18) -0.0009(2) 0.11890(18) 0.0645(9) Uani 1 1 d .
H37 H 0.9387 0.0450 0.0666 0.077 Uiso 1 1 calc R
C38 C 1.09253(19) -0.0317(3) 0.1117(2) 0.0668(9) Uani 1 1 d .
H38 H 1.1237 -0.0044 0.0548 0.080 Uiso 1 1 calc R
C39 C 1.15590(15) -0.0984(2) 0.18266(17) 0.0480(6) Uani 1 1 d .
H39 H 1.2295 -0.1277 0.1760 0.058 Uiso 1 1 calc R
C40 C 1.11106(19) -0.1234(3) 0.2658(2) 0.0688(9) Uani 1 1 d .
H40 H 1.1559 -0.1617 0.3182 0.083 Uiso 1 1 calc R
C41 C 1.00012(18) -0.0930(3) 0.27384(17) 0.0592(7) Uani 1 1 d .
H41 H 0.9701 -0.1125 0.3318 0.071 Uiso 1 1 calc R
C42 C 0.73217(12) -0.00418(12) 0.11707(11) 0.0217(3) Uani 1 1 d .
C43 C 0.65407(14) 0.07754(14) 0.05871(12) 0.0283(3) Uani 1 1 d .
H43 H 0.6301 0.1426 0.0664 0.034 Uiso 1 1 calc R
C44 C 0.61061(16) 0.06498(16) -0.01086(13) 0.0340(4) Uani 1 1 d .
H44 H 0.5577 0.1216 -0.0507 0.041 Uiso 1 1 calc R
C45 C 0.64402(17) -0.02910(17) -0.02202(13) 0.0347(4) Uani 1 1 d .
H45 H 0.6147 -0.0375 -0.0697 0.042 Uiso 1 1 calc R
C46 C 0.7203(2) -0.11113(17) 0.03632(15) 0.0414(5) Uani 1 1 d .
H46 H 0.7430 -0.1764 0.0289 0.050 Uiso 1 1 calc R
C47 C 0.76446(17) -0.09935(15) 0.10588(14) 0.0344(4) Uani 1 1 d .
H47 H 0.8168 -0.1565 0.1458 0.041 Uiso 1 1 calc R
C48 C 0.6520(2) -0.0972(2) 0.55344(16) 0.0569(7) Uani 1 1 d .
H48A H 0.5874 -0.0432 0.5545 0.085 Uiso 1 1 calc GR
H48B H 0.6756 -0.1457 0.6151 0.085 Uiso 1 1 calc GR
H48C H 0.6357 -0.1372 0.5211 0.085 Uiso 1 1 calc GR
C49 C 0.78554(19) 0.02754(19) 0.56943(14) 0.0409(5) Uani 1 1 d .
H49A H 0.8464 0.0596 0.5463 0.061 Uiso 1 1 calc GR
H49B H 0.8032 -0.0266 0.6304 0.061 Uiso 1 1 calc GR
H49C H 0.7221 0.0825 0.5706 0.061 Uiso 1 1 calc GR
C50 C 0.8779(2) -0.1422(2) 0.51737(16) 0.0592(7) Uani 1 1 d .
H50A H 0.8647 -0.1932 0.4954 0.089 Uiso 1 1 calc GR
H50B H 0.8952 -0.1777 0.5819 0.089 Uiso 1 1 calc GR
H50C H 0.9382 -0.1139 0.4856 0.089 Uiso 1 1 calc GR

loop_
_atom_site_aniso_label
_atom_site_aniso_U_11
_atom_site_aniso_U_22
_atom_site_aniso_U_33
_atom_site_aniso_U_23
_atom_site_aniso_U_13
_atom_site_aniso_U_12
Zr 0.01428(6) 0.02287(7) 0.01873(7) -0.00738(5) 0.00076(5) -0.00520(5)
Cl1 0.02000(17) 0.0399(2) 0.0363(2) -0.01564(18) 0.00138(15) -0.01390(16)
Cl2 0.0295(2) 0.0421(2) 0.0290(2) -0.01969(19) 0.00172(16) 0.00024(17)
P1 0.01789(17) 0.02045(17) 0.02368(19) -0.00849(15) 0.00192(14) -0.00727(14)
P2 0.01502(16) 0.02311(18) 0.02187(18) -0.00876(15) 0.00149(13) -0.00420(13)
P3 0.0369(2) 0.0342(2) 0.0197(2) -0.00749(18) 0.00061(17) -0.00788(19)
N1 0.0143(5) 0.0183(5) 0.0225(6) -0.0061(5) -0.0002(4) -0.0038(4)
C2 0.0160(6) 0.0178(6) 0.0191(6) -0.0049(5) 0.0005(5) -0.0049(5)
C3 0.0168(6) 0.0202(6) 0.0184(6) -0.0043(5) -0.0010(5) -0.0034(5)
C4 0.0201(7) 0.0189(7) 0.0235(7) -0.0046(6) -0.0015(5) -0.0023(5)
C5 0.0229(7) 0.0190(6) 0.0218(7) -0.0046(6) -0.0004(5) -0.0066(5)
C6 0.0187(6) 0.0203(7) 0.0223(7) -0.0050(6) -0.0013(5) -0.0065(5)
C7 0.0154(6) 0.0189(6) 0.0184(6) -0.0041(5) 0.0000(5) -0.0048(5)
C8 0.0164(6) 0.0179(6) 0.0183(6) -0.0038(5) -0.0003(5) -0.0045(5)
C9 0.0160(6) 0.0221(7) 0.0221(7) -0.0036(6) -0.0010(5) -0.0068(5)
C10 0.0156(6) 0.0216(7) 0.0236(7) -0.0035(6) -0.0003(5) -0.0037(5)
C11 0.0174(6) 0.0185(6) 0.0250(7) -0.0034(6) 0.0003(5) -0.0030(5)
C12 0.0170(6) 0.0195(6) 0.0225(7) -0.0064(6) 0.0014(5) -0.0055(5)
C13 0.0154(6) 0.0198(6) 0.0187(6) -0.0054(5) 0.0008(5) -0.0050(5)
C14 0.0186(6) 0.0203(7) 0.0294(8) -0.0088(6) 0.0008(6) -0.0054(5)
C15 0.0151(6) 0.0219(7) 0.0218(7) -0.0045(6) -0.0019(5) -0.0034(5)
C16 0.0303(8) 0.0185(7) 0.0273(8) -0.0036(6) -0.0028(6) -0.0076(6)
C17 0.0453(12) 0.0222(8) 0.0569(14) -0.0003(9) -0.0122(10) -0.0079(8)
C18 0.0632(14) 0.0307(9) 0.0355(10) -0.0123(8) -0.0042(9) -0.0147(9)
C19 0.0424(11) 0.0305(9) 0.0455(11) -0.0101(8) 0.0092(9) -0.0177(8)
C20 0.0157(7) 0.0224(7) 0.0376(9) -0.0004(7) -0.0029(6) -0.0022(6)
C21 0.0257(9) 0.0296(9) 0.0666(15) -0.0088(9) -0.0212(9) -0.0024(7)
C22 0.0217(8) 0.0438(11) 0.0533(13) 0.0060(10) 0.0092(8) 0.0013(8)
C23 0.0212(8) 0.0237(8) 0.0456(11) -0.0044(8) -0.0057(7) 0.0003(6)
C24 0.0202(7) 0.0273(8) 0.0358(9) -0.0164(7) 0.0049(6) -0.0097(6)
C25 0.0386(10) 0.0337(9) 0.0467(11) -0.0190(9) -0.0078(9) -0.0098(8)
C26 0.0571(14) 0.0461(12) 0.0629(15) -0.0285(12) -0.0151(12) -0.0172(11)
C27 0.0558(14) 0.0398(11) 0.0717(17) -0.0276(12) 0.0011(12) -0.0251(11)
C28 0.0510(12) 0.0310(9) 0.0520(13) -0.0150(9) 0.0067(10) -0.0220(9)
C29 0.0355(9) 0.0294(8) 0.0376(10) -0.0132(8) 0.0055(7) -0.0164(7)
C30 0.0276(7) 0.0190(7) 0.0238(7) -0.0072(6) 0.0035(6) -0.0089(6)
C31 0.0307(8) 0.0320(9) 0.0302(9) -0.0124(7) 0.0071(7) -0.0133(7)
C32 0.0421(11) 0.0416(10) 0.0370(10) -0.0195(9) 0.0166(8) -0.0167(9)
C33 0.0675(15) 0.0325(10) 0.0278(9) -0.0132(8) 0.0115(9) -0.0147(10)
C34 0.0577(13) 0.0260(8) 0.0275(9) -0.0095(7) -0.0064(8) -0.0044(8)
C35 0.0364(9) 0.0226(7) 0.0287(8) -0.0087(7) -0.0028(7) -0.0039(7)
C36 0.0159(6) 0.0306(8) 0.0318(8) -0.0146(7) 0.0030(6) -0.0052(6)
C37 0.0264(10) 0.0678(16) 0.0531(14) 0.0129(12) 0.0146(10) 0.0013(10)
C38 0.0304(11) 0.0813(19) 0.0592(16) -0.0056(14) 0.0242(11) -0.0075(12)
C39 0.0164(8) 0.0705(15) 0.0592(14) -0.0314(13) 0.0076(8) -0.0066(9)
C40 0.0241(10) 0.104(2) 0.0596(17) -0.0216(16) -0.0046(10) -0.0005(12)
C41 0.0244(10) 0.096(2) 0.0421(13) -0.0201(13) 0.0009(9) -0.0009(11)
C42 0.0210(7) 0.0224(7) 0.0228(7) -0.0091(6) 0.0024(5) -0.0075(5)
C43 0.0283(8) 0.0238(7) 0.0335(9) -0.0116(7) -0.0059(7) -0.0050(6)
C44 0.0341(9) 0.0372(9) 0.0305(9) -0.0093(8) -0.0067(7) -0.0128(8)
C45 0.0418(10) 0.0453(11) 0.0277(9) -0.0177(8) 0.0040(7) -0.0241(9)
C46 0.0562(13) 0.0326(9) 0.0457(12) -0.0241(9) 0.0023(10) -0.0140(9)
C47 0.0419(10) 0.0238(8) 0.0370(10) -0.0126(7) -0.0036(8) -0.0047(7)
C48 0.0760(18) 0.0716(17) 0.0330(11) -0.0160(11) 0.0165(11) -0.0468(15)
C49 0.0460(11) 0.0505(12) 0.0266(9) -0.0155(9) -0.0038(8) -0.0106(9)
C50 0.0705(17) 0.0546(14) 0.0312(11) -0.0124(10) -0.0172(11) 0.0184(13)

loop_
_atom_type_symbol
_atom_type_description
_atom_type_scat_dispersion_real
_atom_type_scat_dispersion_imag
_atom_type_scat_source
C C 0.0033 0.0016 'International Tables Vol C Tables 4.2.6.8 and 6.1.1.4'
H H 0.0000 0.0000 'International Tables Vol C Tables 4.2.6.8 and 6.1.1.4'
Cl Cl 0.1484 0.1585 'International Tables Vol C Tables 4.2.6.8 and 6.1.1.4'
N N 0.0061 0.0033 'International Tables Vol C Tables 4.2.6.8 and 6.1.1.4'
P P 0.1023 0.0942 'International Tables Vol C Tables 4.2.6.8 and 6.1.1.4'
Zr Zr -2.9673 0.5597 'International Tables Vol C Tables 4.2.6.8 and 6.1.1.4'

loop_
_exptl_crystal_face_index_h
_exptl_crystal_face_index_k
_exptl_crystal_face_index_l
_exptl_crystal_face_perp_dist
_exptl_oxdiff_crystal_face_indexfrac_h
_exptl_oxdiff_crystal_face_indexfrac_k
_exptl_oxdiff_crystal_face_indexfrac_l
_exptl_oxdiff_crystal_face_x
_exptl_oxdiff_crystal_face_y
_exptl_oxdiff_crystal_face_z
-2 -19 -2 0.1021 -2.0019 -18.9778 -1.9939 -0.0012 -0.0078 1.0119
-12 -18 -7 0.0726 -11.9891 -17.9757 -6.9890 -0.5861 -0.1768 0.7962
7 19 4 0.0919 6.9958 18.9762 3.9920 0.2887 0.0680 -0.9397
-10 11 -5 0.0943 -9.9847 10.9908 -4.9972 -0.6471 -0.2059 -0.7732
-17 -11 -9 0.0751 -16.9812 -10.9820 -8.9886 -0.9171 -0.2629 0.3338
17 8 9 0.0755 16.9805 7.9854 8.9892 0.9358 0.2739 -0.1665
-8 -2 -20 0.1027 -7.9873 -1.9951 -19.9755 -0.5095 -0.8415 -0.2654
9 7 21 0.1031 8.9871 6.9891 20.9734 0.5381 0.8620 0.0103
-9 -14 -20 0.0967 -8.9891 -13.9812 -19.9732 -0.4909 -0.7914 0.3955
1 -15 5 0.0839 0.9942 -14.9833 4.9969 0.1678 0.2734 0.9224
-1 15 -5 0.0839 -0.9942 14.9833 -4.9969 -0.1678 -0.2734 -0.9224
17 -1 -7 0.0722 16.9814 -1.0044 -6.9890 0.9328 -0.4095 0.0864
-17 -1 7 0.0599 -16.9819 -0.9933 6.9894 -0.9203 0.4169 0.0252
6 20 12 0.0953 5.9956 19.9753 11.9816 0.2560 0.4285 -0.8792
-14 -13 4 0.0659 -13.9877 -12.9807 3.9959 -0.6887 0.3092 0.6722
2 19 2 0.1021 2.0019 18.9778 1.9939 0.0012 0.0078 -1.0119
4 15 21 0.1013 4.0000 15.0000 21.0000 0.2085 0.8630 -0.4773
3 4 22 0.1021 3.0000 4.0000 22.0000 0.2248 0.9543 0.1441
-11 -1 16 0.0904 -11.0000 -1.0000 16.0000 -0.5514 0.7859 0.2150
-9 10 17 0.0958 -9.0000 10.0000 17.0000 -0.5042 0.7784 -0.3671
-12 -17 -3 0.0628 -12.0000 -17.0000 -3.0000 -0.5780 -0.0014 0.8038
-18 -7 -2 0.0648 -18.0000 -7.0000 -2.0000 -0.9732 0.0419 0.2120
18 6 2 0.0629 18.0000 6.0000 2.0000 0.9795 -0.0382 -0.1562
-11 -18 -10 0.0632 -11.0000 -18.0000 -10.0000 -0.5416 -0.3175 0.7588
-13 -14 -16 0.0779 -13.0000 -14.0000 -16.0000 -0.7010 -0.5896 0.4256
6 5 -17 0.1067 6.0000 5.0000 -17.0000 0.2423 -0.8161 -0.4948
5 -9 -21 0.1146 5.0000 -9.0000 -21.0000 0.2588 -0.9380 0.2162
2 -18 -12 0.0860 2.0000 -18.0000 -12.0000 0.1801 -0.4836 0.8342
11 11 -9 0.0840 11.0000 11.0000 -9.0000 0.5149 -0.5088 -0.6641
11 -12 0 0.0927 11.0000 -12.0000 0.0000 0.6918 -0.0204 0.7600

loop_
_geom_angle_atom_site_label_1
_geom_angle_atom_site_label_2
_geom_angle_atom_site_label_3
_geom_angle
Cl1 Zr Cl2 103.464(16)
Cl1 Zr P1 90.021(14)
Cl1 Zr P2 86.408(14)
Cl1 Zr P3 82.278(16)
Cl2 Zr P1 79.998(15)
Cl2 Zr P2 166.477(15)
Cl2 Zr P3 78.207(16)
P2 Zr P1 90.924(13)
P2 Zr P3 112.715(15)
P3 Zr P1 154.450(15)
N1 Zr Cl1 156.94(4)
N1 Zr Cl2 90.17(4)
N1 Zr P1 73.92(3)
N1 Zr P2 77.61(4)
N1 Zr P3 119.14(4)
N1 Zr C15 76.49(5)
C15 Zr Cl1 102.34(4)
C15 Zr Cl2 141.19(4)
C15 Zr P1 128.43(4)
C15 Zr P2 41.53(4)
C15 Zr P3 77.11(4)
C14 P1 Zr 107.03(5)
C24 P1 Zr 121.94(6)
C24 P1 C14 99.52(7)
C30 P1 Zr 118.66(5)
C30 P1 C14 106.17(8)
C30 P1 C24 101.09(8)
C15 P2 Zr 60.52(5)
C15 P2 C36 108.10(8)
C15 P2 C42 110.31(7)
C36 P2 Zr 121.47(6)
C36 P2 C42 104.81(8)
C42 P2 Zr 133.60(5)
C48 P3 Zr 114.21(9)
C48 P3 C49 104.03(11)
C48 P3 C50 104.70(15)
C49 P3 Zr 114.67(8)
C49 P3 C50 101.38(12)
C50 P3 Zr 116.23(8)
C2 N1 Zr 111.11(9)
C13 N1 Zr 142.00(10)
C13 N1 C2 104.59(12)
N1 C2 C3 123.14(13)
N1 C2 C7 113.18(13)
C3 C2 C7 123.66(13)
C2 C3 C15 116.04(13)
C4 C3 C2 116.14(13)
C4 C3 C15 127.78(14)
C3 C4 H4 118.9
C3 C4 C5 122.26(14)
C5 C4 H4 118.9
C4 C5 C16 121.12(14)
C6 C5 C4 119.40(14)
C6 C5 C16 119.44(14)
C5 C6 H6 120.1
C5 C6 C7 119.82(14)
C7 C6 H6 120.1
C2 C7 C6 118.42(13)
C2 C7 C8 104.90(12)
C6 C7 C8 136.66(13)
C9 C8 C7 133.61(14)
C9 C8 C13 120.39(13)
C13 C8 C7 105.95(12)
C8 C9 H9 120.0
C8 C9 C10 120.02(14)
C10 C9 H9 120.0
C9 C10 C11 118.13(14)
C9 C10 C20 120.00(14)
C11 C10 C20 121.68(14)
C10 C11 H11 118.2
C12 C11 C10 123.67(14)
C12 C11 H11 118.2
C11 C12 C13 117.18(13)
C11 C12 C14 118.95(13)
C13 C12 C14 123.76(13)
N1 C13 C8 111.29(13)
N1 C13 C12 128.18(13)
C12 C13 C8 120.53(13)
P1 C14 H14A 107.7
P1 C14 H14B 107.7
C12 C14 P1 118.54(11)
C12 C14 H14A 107.7
C12 C14 H14B 107.7
H14A C14 H14B 107.1
Zr C15 H15 128.9(12)
P2 C15 Zr 77.96(6)
P2 C15 H15 114.9(12)
C3 C15 Zr 104.33(10)
C3 C15 P2 113.47(11)
C3 C15 H15 112.8(12)
C5 C16 C19 110.10(15)
C17 C16 C5 113.09(15)
C17 C16 C19 106.75(16)
C18 C16 C5 109.17(14)
C18 C16 C17 108.56(17)
C18 C16 C19 109.07(17)
C16 C17 H17A 109.5
C16 C17 H17B 109.5
C16 C17 H17C 109.5
H17A C17 H17B 109.5
H17A C17 H17C 109.5
H17B C17 H17C 109.5
C16 C18 H18A 109.5
C16 C18 H18B 109.5
C16 C18 H18C 109.5
H18A C18 H18B 109.5
H18A C18 H18C 109.5
H18B C18 H18C 109.5
C16 C19 H19A 109.5
C16 C19 H19B 109.5
C16 C19 H19C 109.5
H19A C19 H19B 109.5
H19A C19 H19C 109.5
H19B C19 H19C 109.5
C10 C20 C21 110.87(15)
C22 C20 C10 108.18(15)
C22 C20 C21 109.26(18)
C23 C20 C10 112.63(14)
C23 C20 C21 107.79(15)
C23 C20 C22 108.03(17)
C20 C21 H21A 109.5
C20 C21 H21B 109.5
C20 C21 H21C 109.5
H21A C21 H21B 109.5
H21A C21 H21C 109.5
H21B C21 H21C 109.5
C20 C22 H22A 109.5
C20 C22 H22B 109.5
C20 C22 H22C 109.5
H22A C22 H22B 109.5
H22A C22 H22C 109.5
H22B C22 H22C 109.5
C20 C23 H23A 109.5
C20 C23 H23B 109.5
C20 C23 H23C 109.5
H23A C23 H23B 109.5
H23A C23 H23C 109.5
H23B C23 H23C 109.5
C25 C24 P1 121.19(14)
C25 C24 C29 119.34(16)
C29 C24 P1 119.45(14)
C24 C25 H25 120.3
C24 C25 C26 119.3(2)
C26 C25 H25 120.3
C25 C26 H26 119.5
C27 C26 C25 120.9(2)
C27 C26 H26 119.5
C26 C27 H27 120.0
C26 C27 C28 120.1(2)
C28 C27 H27 120.0
C27 C28 H28 120.3
C29 C28 C27 119.3(2)
C29 C28 H28 120.3
C24 C29 H29 119.5
C28 C29 C24 120.99(19)
C28 C29 H29 119.5
C31 C30 P1 117.60(13)
C35 C30 P1 123.19(13)
C35 C30 C31 119.22(16)
C30 C31 H31 119.9
C32 C31 C30 120.18(18)
C32 C31 H31 119.9
C31 C32 H32 119.9
C31 C32 C33 120.2(2)
C33 C32 H32 119.9
C32 C33 H33 120.0
C34 C33 C32 119.93(19)
C34 C33 H33 120.0
C33 C34 H34 119.9
C33 C34 C35 120.18(19)
C35 C34 H34 119.9
C30 C35 C34 120.27(18)
C30 C35 H35 119.9
C34 C35 H35 119.9
C37 C36 P2 118.66(15)
C41 C36 P2 123.10(15)
C41 C36 C37 117.43(19)
C36 C37 H37 119.6
C36 C37 C38 120.8(2)
C38 C37 H37 119.6
C37 C38 H38 119.2
C39 C38 C37 121.7(2)
C39 C38 H38 119.2
C38 C39 H39 121.2
C38 C39 C40 117.6(2)
C40 C39 H39 121.2
C39 C40 H40 119.8
C39 C40 C41 120.5(2)
C41 C40 H40 119.8
C36 C41 C40 120.9(2)
C36 C41 H41 119.5
C40 C41 H41 119.5
C43 C42 P2 120.26(12)
C47 C42 P2 120.95(13)
C47 C42 C43 118.79(16)
C42 C43 H43 119.7
C42 C43 C44 120.59(16)
C44 C43 H43 119.7
C43 C44 H44 119.9
C45 C44 C43 120.16(18)
C45 C44 H44 119.9
C44 C45 H45 120.2
C44 C45 C46 119.65(17)
C46 C45 H45 120.2
C45 C46 H46 119.7
C45 C46 C47 120.66(18)
C47 C46 H46 119.7
C42 C47 C46 120.13(18)
C42 C47 H47 119.9
C46 C47 H47 119.9
P3 C48 H48A 109.5
P3 C48 H48B 109.5
P3 C48 H48C 109.5
H48A C48 H48B 109.5
H48A C48 H48C 109.5
H48B C48 H48C 109.5
P3 C49 H49A 109.5
P3 C49 H49B 109.5
P3 C49 H49C 109.5
H49A C49 H49B 109.5
H49A C49 H49C 109.5
H49B C49 H49C 109.5
P3 C50 H50A 109.5
P3 C50 H50B 109.5
P3 C50 H50C 109.5
H50A C50 H50B 109.5
H50A C50 H50C 109.5
H50B C50 H50C 109.5

loop_
_geom_bond_atom_site_label_1
_geom_bond_atom_site_label_2
_geom_bond_distance
Zr Cl1 2.4368(4)
Zr Cl2 2.4773(4)
Zr P1 2.7868(4)
Zr P2 2.6730(4)
Zr P3 2.7446(5)
Zr N1 2.1698(12)
Zr C15 2.3792(16)
P1 C14 1.8406(16)
P1 C24 1.8267(16)
P1 C30 1.8174(17)
P2 C15 1.8120(16)
P2 C36 1.8159(16)
P2 C42 1.8183(16)
P3 C48 1.810(2)
P3 C49 1.812(2)
P3 C50 1.829(2)
N1 C2 1.3952(19)
N1 C13 1.3925(18)
C2 C3 1.398(2)
C2 C7 1.399(2)
C3 C4 1.394(2)
C3 C15 1.483(2)
C4 H4 0.9500
C4 C5 1.412(2)
C5 C6 1.401(2)
C5 C16 1.537(2)
C6 H6 0.9500
C6 C7 1.402(2)
C7 C8 1.454(2)
C8 C9 1.396(2)
C8 C13 1.425(2)
C9 H9 0.9500
C9 C10 1.398(2)
C10 C11 1.407(2)
C10 C20 1.537(2)
C11 H11 0.9500
C11 C12 1.397(2)
C12 C13 1.398(2)
C12 C14 1.511(2)
C14 H14A 0.9900
C14 H14B 0.9900
C15 H15 0.96(2)
C16 C17 1.525(3)
C16 C18 1.520(3)
C16 C19 1.541(3)
C17 H17A 0.9800
C17 H17B 0.9800
C17 H17C 0.9800
C18 H18A 0.9800
C18 H18B 0.9800
C18 H18C 0.9800
C19 H19A 0.9800
C19 H19B 0.9800
C19 H19C 0.9800
C20 C21 1.541(3)
C20 C22 1.531(3)
C20 C23 1.531(2)
C21 H21A 0.9800
C21 H21B 0.9800
C21 H21C 0.9800
C22 H22A 0.9800
C22 H22B 0.9800
C22 H22C 0.9800
C23 H23A 0.9800
C23 H23B 0.9800
C23 H23C 0.9800
C24 C25 1.390(3)
C24 C29 1.397(3)
C25 H25 0.9500
C25 C26 1.396(3)
C26 H26 0.9500
C26 C27 1.378(4)
C27 H27 0.9500
C27 C28 1.389(3)
C28 H28 0.9500
C28 C29 1.385(3)
C29 H29 0.9500
C30 C31 1.399(2)
C30 C35 1.389(2)
C31 H31 0.9500
C31 C32 1.386(3)
C32 H32 0.9500
C32 C33 1.387(3)
C33 H33 0.9500
C33 C34 1.381(3)
C34 H34 0.9500
C34 C35 1.393(3)
C35 H35 0.9500
C36 C37 1.365(3)
C36 C41 1.356(3)
C37 H37 0.9500
C37 C38 1.389(3)
C38 H38 0.9500
C38 C39 1.331(4)
C39 H39 0.9500
C39 C40 1.373(4)
C40 H40 0.9500
C40 C41 1.395(3)
C41 H41 0.9500
C42 C43 1.389(2)
C42 C47 1.388(2)
C43 H43 0.9500
C43 C44 1.392(2)
C44 H44 0.9500
C44 C45 1.374(3)
C45 H45 0.9500
C45 C46 1.378(3)
C46 H46 0.9500
C46 C47 1.390(3)
C47 H47 0.9500
C48 H48A 0.9800
C48 H48B 0.9800
C48 H48C 0.9800
C49 H49A 0.9800
C49 H49B 0.9800
C49 H49C 0.9800
C50 H50A 0.9800
C50 H50B 0.9800
C50 H50C 0.9800

loop_
_geom_torsion_atom_site_label_1
_geom_torsion_atom_site_label_2
_geom_torsion_atom_site_label_3
_geom_torsion_atom_site_label_4
_geom_torsion
Zr P1 C14 C12 -52.85(13)
Zr P1 C24 C25 -7.29(18)
Zr P1 C24 C29 174.10(12)
Zr P1 C30 C31 -60.73(14)
Zr P1 C30 C35 119.21(13)
Zr P2 C15 C3 100.56(12)
Zr P2 C36 C37 -126.2(2)
Zr P2 C36 C41 43.2(2)
Zr P2 C42 C43 42.48(17)
Zr P2 C42 C47 -137.70(13)
Zr N1 C2 C3 -17.92(18)
Zr N1 C2 C7 163.48(10)
Zr N1 C13 C8 -156.97(13)
Zr N1 C13 C12 22.2(3)
P1 C24 C25 C26 -178.23(18)
P1 C24 C29 C28 176.65(16)
P1 C30 C31 C32 -179.39(14)
P1 C30 C35 C34 -179.95(14)
P2 C36 C37 C38 176.0(3)
P2 C36 C41 C40 -175.6(2)
P2 C42 C43 C44 178.51(14)
P2 C42 C47 C46 -178.67(16)
N1 C2 C3 C4 175.35(14)
N1 C2 C3 C15 -6.7(2)
N1 C2 C7 C6 -176.14(14)
N1 C2 C7 C8 2.52(17)
C2 N1 C13 C8 2.68(16)
C2 N1 C13 C12 -178.13(15)
C2 C3 C4 C5 2.6(2)
C2 C3 C15 Zr 24.48(16)
C2 C3 C15 P2 -58.40(17)
C2 C7 C8 C9 -177.98(17)
C2 C7 C8 C13 -0.73(16)
C3 C2 C7 C6 5.3(2)
C3 C2 C7 C8 -176.08(14)
C3 C4 C5 C6 1.8(2)
C3 C4 C5 C16 179.35(15)
C4 C3 C15 Zr -157.87(14)
C4 C3 C15 P2 119.24(16)
C4 C5 C6 C7 -2.8(2)
C4 C5 C16 C17 9.8(2)
C4 C5 C16 C18 -111.14(19)
C4 C5 C16 C19 129.15(18)
C5 C6 C7 C2 -0.5(2)
C5 C6 C7 C8 -178.61(17)
C6 C5 C16 C17 -172.62(17)
C6 C5 C16 C18 66.4(2)
C6 C5 C16 C19 -53.3(2)
C6 C7 C8 C9 0.3(3)
C6 C7 C8 C13 177.55(18)
C7 C2 C3 C4 -6.2(2)
C7 C2 C3 C15 171.73(14)
C7 C8 C9 C10 177.76(16)
C7 C8 C13 N1 -1.24(17)
C7 C8 C13 C12 179.50(14)
C8 C9 C10 C11 1.8(2)
C8 C9 C10 C20 -173.33(15)
C9 C8 C13 N1 176.45(14)
C9 C8 C13 C12 -2.8(2)
C9 C10 C11 C12 -2.6(2)
C9 C10 C20 C21 -53.9(2)
C9 C10 C20 C22 65.9(2)
C9 C10 C20 C23 -174.74(16)
C10 C11 C12 C13 0.7(2)
C10 C11 C12 C14 -175.62(15)
C11 C10 C20 C21 131.20(18)
C11 C10 C20 C22 -109.0(2)
C11 C10 C20 C23 10.3(2)
C11 C12 C13 N1 -177.11(15)
C11 C12 C13 C8 2.0(2)
C11 C12 C14 P1 -156.42(13)
C13 N1 C2 C3 175.36(14)
C13 N1 C2 C7 -3.25(17)
C13 C8 C9 C10 0.8(2)
C13 C12 C14 P1 27.5(2)
C14 P1 C24 C25 109.74(16)
C14 P1 C24 C29 -68.87(16)
C14 P1 C30 C31 178.87(13)
C14 P1 C30 C35 -1.18(16)
C14 C12 C13 N1 -1.0(3)
C14 C12 C13 C8 178.15(14)
C15 P2 C36 C37 167.8(2)
C15 P2 C36 C41 -22.8(2)
C15 P2 C42 C43 110.62(14)
C15 P2 C42 C47 -69.56(16)
C15 C3 C4 C5 -175.09(15)
C16 C5 C6 C7 179.56(15)
C20 C10 C11 C12 172.40(16)
C24 P1 C14 C12 179.40(13)
C24 P1 C30 C31 75.44(14)
C24 P1 C30 C35 -104.61(15)
C24 C25 C26 C27 1.4(4)
C25 C24 C29 C28 -2.0(3)
C25 C26 C27 C28 -1.5(4)
C26 C27 C28 C29 -0.1(4)
C27 C28 C29 C24 1.8(3)
C29 C24 C25 C26 0.4(3)
C30 P1 C14 C12 74.82(14)
C30 P1 C24 C25 -141.57(16)
C30 P1 C24 C29 39.82(16)
C30 C31 C32 C33 -0.7(3)
C31 C30 C35 C34 0.0(3)
C31 C32 C33 C34 0.1(3)
C32 C33 C34 C35 0.6(3)
C33 C34 C35 C30 -0.6(3)
C35 C30 C31 C32 0.7(3)
C36 P2 C15 Zr 116.49(6)
C36 P2 C15 C3 -142.95(11)
C36 P2 C42 C43 -133.24(14)
C36 P2 C42 C47 46.58(16)
C36 C37 C38 C39 2.1(5)
C37 C36 C41 C40 -6.1(4)
C37 C38 C39 C40 -9.9(5)
C38 C39 C40 C41 9.7(5)
C39 C40 C41 C36 -1.7(5)
C41 C36 C37 C38 6.0(4)
C42 P2 C15 Zr -129.45(6)
C42 P2 C15 C3 -28.89(14)
C42 P2 C36 C37 50.1(2)
C42 P2 C36 C41 -140.5(2)
C42 C43 C44 C45 0.6(3)
C43 C42 C47 C46 1.1(3)
C43 C44 C45 C46 0.4(3)
C44 C45 C46 C47 -0.5(3)
C45 C46 C47 C42 -0.2(3)
C47 C42 C43 C44 -1.3(3)

loop_
_platon_squeeze_void_nr
_platon_squeeze_void_average_x
_platon_squeeze_void_average_y
_platon_squeeze_void_average_z
_platon_squeeze_void_volume
_platon_squeeze_void_count_electrons
_platon_squeeze_void_content
1 -0.000 0.500 0.500 106 39 'pentane and/or ether'
2 0.500 -0.000 -0.000 106 39 'pentane and/or ether'
